data_1571644
loop_
_publ_author_name
'Gisbert, Yohan'
'Sim&#xf3;n Marqu&#xe9;s, Pablo'
'Baccini, Caterina'
'Abid, Seifallah'
'Saffon-Merceron, Nathalie'
'Rapenne, Gw&#xe9;na&#xeb;l'
'Kammerer, Claire'

_publ_section_title
;
 Copper-catalysed perarylation of cyclopentadiene: synthesis of
 hexaarylcyclopentadienes.
;
_journal_issue 24
_journal_name_full 'Chemical science'
_journal_page_first 9127
_journal_page_last 9137
_journal_paper_doi 10.1039/d4sc02458c
_journal_volume 15
_journal_year 2024
_chemical_formula_sum 'C47 H42 O6'
_chemical_formula_weight 702.80
_space_group_crystal_system monoclinic
_space_group_IT_number 14
_space_group_name_Hall '-P 2yn'
_space_group_name_H-M_alt 'P 1 21/n 1'
_atom_sites_solution_hydrogens geom
_atom_sites_solution_primary dual
_audit_creation_method SHELXL-2018/3
_audit_update_record
;
2024-05-13 deposited with the CCDC.	2024-05-15 downloaded from the CCDC.
;
_cell_angle_alpha 90
_cell_angle_beta 94.090(2)
_cell_angle_gamma 90
_cell_formula_units_Z 4
_cell_length_a 10.9046(6)
_cell_length_b 14.0514(6)
_cell_length_c 24.7528(15)
_cell_measurement_reflns_used 9830
_cell_measurement_temperature 193(2)
_cell_measurement_theta_max 30.33
_cell_measurement_theta_min 2.81
_cell_volume 3783.1(3)
_computing_cell_refinement 'Bruker SAINT'
_computing_data_collection 'Bruker APEX3'
_computing_data_reduction 'Bruker SAINT'
_computing_molecular_graphics 'Bruker SHELXTL'
_computing_publication_material 'Bruker SHELXTL'
_computing_structure_refinement 'SHELXL-2018/3 (Sheldrick, 2018)'
_computing_structure_solution 'SHELXT (Sheldrick 2015)'
_diffrn_ambient_temperature 193(2)
_diffrn_detector_area_resol_mean 7.3910
_diffrn_measured_fraction_theta_full 0.996
_diffrn_measured_fraction_theta_max 0.997
_diffrn_measurement_device_type 'Bruker D8-Venture Photon III detector'
_diffrn_measurement_method 'phi and omega scans'
_diffrn_radiation_type MoK\a
_diffrn_radiation_wavelength 0.71073
_diffrn_reflns_av_R_equivalents 0.0556
_diffrn_reflns_av_unetI/netI 0.0259
_diffrn_reflns_Laue_measured_fraction_full 0.996
_diffrn_reflns_Laue_measured_fraction_max 0.997
_diffrn_reflns_limit_h_max 15
_diffrn_reflns_limit_h_min -15
_diffrn_reflns_limit_k_max 20
_diffrn_reflns_limit_k_min -20
_diffrn_reflns_limit_l_max 35
_diffrn_reflns_limit_l_min -35
_diffrn_reflns_number 152450
_diffrn_reflns_point_group_measured_fraction_full 0.996
_diffrn_reflns_point_group_measured_fraction_max 0.997
_diffrn_reflns_theta_full 25.242
_diffrn_reflns_theta_max 30.562
_diffrn_reflns_theta_min 2.809
_diffrn_source 'fine-focus sealed tube'
_exptl_absorpt_coefficient_mu 0.081
_exptl_absorpt_correction_T_max 0.7461
_exptl_absorpt_correction_T_min 0.7036
_exptl_absorpt_correction_type multi-scan
_exptl_absorpt_process_details 'SADABS (Bruker-AXS)'
_exptl_crystal_colour colourless
_exptl_crystal_density_diffrn 1.234
_exptl_crystal_description needle
_exptl_crystal_F_000 1488
_exptl_crystal_size_max 0.400
_exptl_crystal_size_mid 0.200
_exptl_crystal_size_min 0.200
_refine_diff_density_max 0.429
_refine_diff_density_min -0.250
_refine_diff_density_rms 0.052
_refine_ls_extinction_method none
_refine_ls_goodness_of_fit_ref 1.033
_refine_ls_hydrogen_treatment constr
_refine_ls_matrix_type full
_refine_ls_number_parameters 484
_refine_ls_number_reflns 11584
_refine_ls_number_restraints 0
_refine_ls_restrained_S_all 1.033
_refine_ls_R_factor_all 0.0748
_refine_ls_R_factor_gt 0.0572
_refine_ls_shift/su_max 0.000
_refine_ls_shift/su_mean 0.000
_refine_ls_structure_factor_coef Fsqd
_refine_ls_weighting_details 'w=1/[\s^2^(Fo^2^)+(0.0743P)^2^+1.3971P] where P=(Fo^2^+2Fc^2^)/3'
_refine_ls_weighting_scheme calc
_refine_ls_wR_factor_gt 0.1364
_refine_ls_wR_factor_ref 0.1488
_reflns_Friedel_coverage 0.000
_reflns_number_gt 9057
_reflns_number_total 11584
_reflns_threshold_expression 'I > 2\s(I)'
_cod_data_source_file d4sc02458c2.cif
_cod_data_source_block 1h
_cod_depositor_comments 'Adding full bibliography for 1571637--1571645.cif.'
_cod_original_sg_symbol_H-M 'P 21/n'
_cod_database_code 1571644
_shelx_shelxl_version_number 2018/3
_shelx_space_group_comment
; 
The symmetry employed for this shelxl refinement is uniquely defined 
by the following loop, which should always be used as a source of 
symmetry information in preference to the above space-group names. 
They are only intended as comments. 
;
_shelx_estimated_absorpt_t_min 0.968
_shelx_estimated_absorpt_t_max 0.984
_exptl_absorpt_special_details
;
SADABS-2016/2 Krause, L., Herbst-Irmer, R., Sheldrick G.M. & Stalke D.,
 J. Appl. Cryst. 48 (2015) 3-10.
;

loop_
_space_group_symop_operation_xyz
'x, y, z'
'-x+1/2, y+1/2, -z+1/2'
'-x, -y, -z'
'x-1/2, -y-1/2, z-1/2'

loop_
_atom_site_label
_atom_site_type_symbol
_atom_site_fract_x
_atom_site_fract_y
_atom_site_fract_z
_atom_site_U_iso_or_equiv
_atom_site_adp_type
_atom_site_occupancy
_atom_site_site_symmetry_order
_atom_site_calc_flag
_atom_site_refinement_flags_posn
_atom_site_refinement_flags_adp
_atom_site_refinement_flags_occupancy
_atom_site_disorder_assembly
_atom_site_disorder_group
O1 O 0.27759(11) 0.07141(7) 0.02743(5) 0.0402(3) Uani 1 1 d . . . . .
O2 O 0.40500(10) 0.76718(7) 0.03994(4) 0.0330(2) Uani 1 1 d . . . . .
O3 O -0.22311(10) 0.60011(9) 0.05672(5) 0.0447(3) Uani 1 1 d . . . . .
O4 O -0.17315(11) 0.51686(10) 0.36386(5) 0.0465(3) Uani 1 1 d . . . . .
O5 O 0.52719(11) 0.31010(9) 0.45566(4) 0.0424(3) Uani 1 1 d . . . . .
O6 O 0.87304(10) 0.23814(8) 0.17907(6) 0.0451(3) Uani 1 1 d . . . . .
C1 C 0.31141(10) 0.41857(8) 0.14819(5) 0.0198(2) Uani 1 1 d . . . . .
C2 C 0.19296(10) 0.44457(8) 0.17459(5) 0.0200(2) Uani 1 1 d . . . . .
C3 C 0.20973(10) 0.43312(8) 0.22900(5) 0.0199(2) Uani 1 1 d . . . . .
C4 C 0.33752(11) 0.40126(8) 0.24330(5) 0.0206(2) Uani 1 1 d . . . . .
C5 C 0.39904(11) 0.39432(8) 0.19788(5) 0.0209(2) Uani 1 1 d . . . . .
C6 C 0.29812(11) 0.32692(8) 0.11440(5) 0.0211(2) Uani 1 1 d . . . . .
C7 C 0.20623(12) 0.26116(9) 0.12347(5) 0.0248(2) Uani 1 1 d . . . . .
H7 H 0.149409 0.275234 0.149722 0.030 Uiso 1 1 calc R U . . .
C8 C 0.19494(13) 0.17515(9) 0.09520(5) 0.0273(3) Uani 1 1 d . . . . .
H8 H 0.130805 0.131883 0.101875 0.033 Uiso 1 1 calc R U . . .
C9 C 0.27853(13) 0.15369(9) 0.05726(5) 0.0279(3) Uani 1 1 d . . . . .
C10 C 0.37267(13) 0.21734(9) 0.04845(5) 0.0288(3) Uani 1 1 d . . . . .
H10 H 0.430721 0.202355 0.022890 0.035 Uiso 1 1 calc R U . . .
C11 C 0.38241(12) 0.30255(9) 0.07672(5) 0.0256(2) Uani 1 1 d . . . . .
H11 H 0.447520 0.345109 0.070357 0.031 Uiso 1 1 calc R U . . .
C12 C 0.1813(2) 0.00610(12) 0.03552(9) 0.0514(5) Uani 1 1 d . . . . .
H12A H 0.185969 -0.014044 0.073513 0.077 Uiso 1 1 calc R U . . .
H12B H 0.189489 -0.049594 0.012221 0.077 Uiso 1 1 calc R U . . .
H12C H 0.101802 0.036858 0.026402 0.077 Uiso 1 1 calc R U . . .
C13 C 0.34936(11) 0.50777(8) 0.11743(5) 0.0209(2) Uani 1 1 d . . . . .
C14 C 0.32532(12) 0.51978(9) 0.06167(5) 0.0245(2) Uani 1 1 d . . . . .
H14 H 0.294021 0.467886 0.040293 0.029 Uiso 1 1 calc R U . . .
C15 C 0.34650(12) 0.60650(9) 0.03698(5) 0.0265(2) Uani 1 1 d . . . . .
H15 H 0.330399 0.613209 -0.001057 0.032 Uiso 1 1 calc R U . . .
C16 C 0.39111(11) 0.68340(9) 0.06771(5) 0.0244(2) Uani 1 1 d . . . . .
C17 C 0.41756(11) 0.67280(9) 0.12311(5) 0.0245(2) Uani 1 1 d . . . . .
H17 H 0.450004 0.724556 0.144294 0.029 Uiso 1 1 calc R U . . .
C18 C 0.39600(11) 0.58552(9) 0.14722(5) 0.0233(2) Uani 1 1 d . . . . .
H18 H 0.413602 0.578713 0.185169 0.028 Uiso 1 1 calc R U . . .
C19 C 0.44545(16) 0.84839(10) 0.07084(7) 0.0388(3) Uani 1 1 d . . . . .
H19A H 0.388870 0.860286 0.099124 0.058 Uiso 1 1 calc R U . . .
H19B H 0.447074 0.903995 0.047008 0.058 Uiso 1 1 calc R U . . .
H19C H 0.528199 0.836683 0.087624 0.058 Uiso 1 1 calc R U . . .
C20 C 0.08473(11) 0.48601(8) 0.14390(5) 0.0214(2) Uani 1 1 d . . . . .
C21 C 0.04213(12) 0.45295(9) 0.09258(5) 0.0260(2) Uani 1 1 d . . . . .
H21 H 0.084770 0.402709 0.076355 0.031 Uiso 1 1 calc R U . . .
C22 C -0.06097(12) 0.49197(10) 0.06494(5) 0.0296(3) Uani 1 1 d . . . . .
H22 H -0.089207 0.467431 0.030516 0.036 Uiso 1 1 calc R U . . .
C23 C -0.12297(12) 0.56669(10) 0.08740(6) 0.0292(3) Uani 1 1 d . . . . .
C24 C -0.08078(13) 0.60316(10) 0.13746(6) 0.0305(3) Uani 1 1 d . . . . .
H24 H -0.121613 0.655325 0.152733 0.037 Uiso 1 1 calc R U . . .
C25 C 0.02169(12) 0.56262(9) 0.16497(5) 0.0269(3) Uani 1 1 d . . . . .
H25 H 0.049903 0.587783 0.199250 0.032 Uiso 1 1 calc R U . . .
C26 C -0.28837(16) 0.67711(16) 0.07826(8) 0.0541(5) Uani 1 1 d . . . . .
H26A H -0.314257 0.659670 0.114051 0.081 Uiso 1 1 calc R U . . .
H26B H -0.360968 0.691618 0.054019 0.081 Uiso 1 1 calc R U . . .
H26C H -0.234947 0.733195 0.081567 0.081 Uiso 1 1 calc R U . . .
C27 C 0.11535(11) 0.45123(8) 0.26794(5) 0.0209(2) Uani 1 1 d . . . . .
C28 C 0.00032(12) 0.40684(10) 0.26121(5) 0.0281(3) Uani 1 1 d . . . . .
H28 H -0.013731 0.360367 0.233582 0.034 Uiso 1 1 calc R U . . .
C29 C -0.09329(13) 0.42916(11) 0.29389(6) 0.0331(3) Uani 1 1 d . . . . .
H29 H -0.170485 0.397891 0.288781 0.040 Uiso 1 1 calc R U . . .
C30 C -0.07410(13) 0.49756(10) 0.33428(6) 0.0301(3) Uani 1 1 d . . . . .
C31 C 0.03979(13) 0.54153(10) 0.34236(5) 0.0294(3) Uani 1 1 d . . . . .
H31 H 0.053730 0.587680 0.370165 0.035 Uiso 1 1 calc R U . . .
C32 C 0.13335(12) 0.51755(9) 0.30945(5) 0.0253(2) Uani 1 1 d . . . . .
H32 H 0.211421 0.547198 0.315491 0.030 Uiso 1 1 calc R U . . .
C33 C -0.15520(19) 0.58335(16) 0.40717(8) 0.0541(5) Uani 1 1 d . . . . .
H33A H -0.096085 0.557391 0.435019 0.081 Uiso 1 1 calc R U . . .
H33B H -0.233737 0.595199 0.422902 0.081 Uiso 1 1 calc R U . . .
H33C H -0.123436 0.643183 0.393371 0.081 Uiso 1 1 calc R U . . .
C34 C 0.38582(11) 0.37752(8) 0.29916(5) 0.0212(2) Uani 1 1 d . . . . .
C35 C 0.32290(11) 0.31461(9) 0.33064(5) 0.0244(2) Uani 1 1 d . . . . .
H35 H 0.247142 0.288402 0.316283 0.029 Uiso 1 1 calc R U . . .
C36 C 0.36810(12) 0.28908(9) 0.38268(5) 0.0260(2) Uani 1 1 d . . . . .
H36 H 0.324432 0.244980 0.403175 0.031 Uiso 1 1 calc R U . . .
C37 C 0.47716(12) 0.32845(9) 0.40430(5) 0.0271(3) Uani 1 1 d . . . . .
C38 C 0.54276(13) 0.39072(10) 0.37344(6) 0.0308(3) Uani 1 1 d . . . . .
H38 H 0.618320 0.416975 0.387992 0.037 Uiso 1 1 calc R U . . .
C39 C 0.49746(12) 0.41426(9) 0.32142(5) 0.0270(3) Uani 1 1 d . . . . .
H39 H 0.543176 0.456229 0.300454 0.032 Uiso 1 1 calc R U . . .
C40 C 0.46331(18) 0.24475(13) 0.48752(7) 0.0447(4) Uani 1 1 d . . . . .
H40A H 0.381332 0.269852 0.493125 0.067 Uiso 1 1 calc R U . . .
H40B H 0.509239 0.235969 0.522660 0.067 Uiso 1 1 calc R U . . .
H40C H 0.455393 0.183455 0.468704 0.067 Uiso 1 1 calc R U . . .
C41 C 0.52349(11) 0.35444(9) 0.19357(5) 0.0227(2) Uani 1 1 d . . . . .
C42 C 0.55590(13) 0.26885(9) 0.21931(6) 0.0292(3) Uani 1 1 d . . . . .
H42 H 0.497389 0.237394 0.239675 0.035 Uiso 1 1 calc R U . . .
C43 C 0.67148(14) 0.22820(10) 0.21600(7) 0.0340(3) Uani 1 1 d . . . . .
H43 H 0.691510 0.170174 0.234247 0.041 Uiso 1 1 calc R U . . .
C44 C 0.75714(12) 0.27279(10) 0.18597(6) 0.0316(3) Uani 1 1 d . . . . .
C45 C 0.72751(13) 0.35787(11) 0.15977(7) 0.0350(3) Uani 1 1 d . . . . .
H45 H 0.786264 0.388781 0.139283 0.042 Uiso 1 1 calc R U . . .
C46 C 0.61195(12) 0.39785(10) 0.16349(6) 0.0311(3) Uani 1 1 d . . . . .
H46 H 0.592493 0.455949 0.145206 0.037 Uiso 1 1 calc R U . . .
C47 C 0.91030(18) 0.15621(14) 0.20911(13) 0.0752(8) Uani 1 1 d . . . . .
H47A H 0.904797 0.168676 0.247820 0.113 Uiso 1 1 calc R U . . .
H47B H 0.995375 0.140454 0.202302 0.113 Uiso 1 1 calc R U . . .
H47C H 0.856546 0.102736 0.198041 0.113 Uiso 1 1 calc R U . . .

loop_
_atom_site_aniso_label
_atom_site_aniso_U_11
_atom_site_aniso_U_22
_atom_site_aniso_U_33
_atom_site_aniso_U_23
_atom_site_aniso_U_13
_atom_site_aniso_U_12
O1 0.0556(7) 0.0262(5) 0.0397(6) -0.0111(4) 0.0089(5) -0.0006(5)
O2 0.0427(6) 0.0241(4) 0.0333(5) 0.0050(4) 0.0087(4) -0.0042(4)
O3 0.0305(5) 0.0646(8) 0.0371(6) 0.0036(5) -0.0095(4) 0.0170(5)
O4 0.0352(6) 0.0621(8) 0.0446(7) -0.0117(6) 0.0191(5) -0.0015(5)
O5 0.0436(6) 0.0526(7) 0.0284(5) 0.0132(5) -0.0149(5) -0.0109(5)
O6 0.0236(5) 0.0361(6) 0.0748(9) -0.0110(5) -0.0007(5) 0.0082(4)
C1 0.0205(5) 0.0204(5) 0.0183(5) 0.0002(4) 0.0008(4) 0.0008(4)
C2 0.0196(5) 0.0198(5) 0.0206(5) -0.0019(4) 0.0002(4) 0.0009(4)
C3 0.0195(5) 0.0202(5) 0.0198(5) -0.0013(4) 0.0000(4) -0.0004(4)
C4 0.0203(5) 0.0210(5) 0.0200(5) 0.0017(4) -0.0014(4) -0.0009(4)
C5 0.0199(5) 0.0212(5) 0.0214(5) 0.0030(4) -0.0006(4) 0.0000(4)
C6 0.0235(5) 0.0207(5) 0.0190(5) 0.0007(4) 0.0016(4) 0.0018(4)
C7 0.0261(6) 0.0249(6) 0.0236(6) -0.0006(4) 0.0041(5) 0.0006(4)
C8 0.0313(6) 0.0225(5) 0.0280(6) -0.0004(5) 0.0017(5) -0.0020(5)
C9 0.0379(7) 0.0212(5) 0.0242(6) -0.0014(4) 0.0001(5) 0.0046(5)
C10 0.0358(7) 0.0264(6) 0.0252(6) 0.0003(5) 0.0090(5) 0.0062(5)
C11 0.0273(6) 0.0245(6) 0.0257(6) 0.0018(4) 0.0060(5) 0.0014(5)
C12 0.0638(12) 0.0304(8) 0.0606(11) -0.0168(7) 0.0087(9) -0.0097(7)
C13 0.0207(5) 0.0208(5) 0.0213(5) 0.0014(4) 0.0012(4) 0.0013(4)
C14 0.0279(6) 0.0246(6) 0.0208(5) -0.0007(4) -0.0004(4) -0.0020(4)
C15 0.0302(6) 0.0283(6) 0.0211(6) 0.0026(5) 0.0012(5) -0.0006(5)
C16 0.0226(5) 0.0224(5) 0.0288(6) 0.0033(4) 0.0067(5) 0.0013(4)
C17 0.0224(5) 0.0234(5) 0.0277(6) -0.0040(4) 0.0028(5) -0.0008(4)
C18 0.0241(5) 0.0246(5) 0.0211(5) -0.0016(4) 0.0001(4) 0.0017(4)
C19 0.0506(9) 0.0218(6) 0.0458(9) -0.0002(6) 0.0168(7) -0.0025(6)
C20 0.0202(5) 0.0237(5) 0.0200(5) 0.0012(4) -0.0005(4) 0.0008(4)
C21 0.0257(6) 0.0295(6) 0.0225(6) -0.0030(5) -0.0015(5) 0.0028(5)
C22 0.0268(6) 0.0393(7) 0.0218(6) -0.0003(5) -0.0046(5) 0.0007(5)
C23 0.0205(5) 0.0389(7) 0.0277(6) 0.0074(5) -0.0010(5) 0.0032(5)
C24 0.0289(6) 0.0331(7) 0.0293(7) 0.0014(5) 0.0012(5) 0.0104(5)
C25 0.0293(6) 0.0287(6) 0.0220(6) -0.0021(5) -0.0023(5) 0.0059(5)
C26 0.0333(8) 0.0827(14) 0.0463(10) 0.0142(9) 0.0039(7) 0.0301(9)
C27 0.0212(5) 0.0232(5) 0.0180(5) 0.0000(4) -0.0002(4) 0.0003(4)
C28 0.0267(6) 0.0306(6) 0.0270(6) -0.0067(5) 0.0022(5) -0.0065(5)
C29 0.0248(6) 0.0396(7) 0.0354(7) -0.0041(6) 0.0058(5) -0.0082(5)
C30 0.0274(6) 0.0373(7) 0.0266(6) 0.0002(5) 0.0079(5) 0.0025(5)
C31 0.0307(6) 0.0331(6) 0.0248(6) -0.0065(5) 0.0032(5) 0.0005(5)
C32 0.0231(5) 0.0296(6) 0.0227(6) -0.0044(5) -0.0010(4) -0.0028(4)
C33 0.0555(11) 0.0681(12) 0.0414(9) -0.0135(8) 0.0222(8) 0.0090(9)
C34 0.0209(5) 0.0215(5) 0.0207(5) 0.0007(4) -0.0008(4) -0.0007(4)
C35 0.0202(5) 0.0302(6) 0.0222(6) 0.0027(5) -0.0021(4) -0.0045(4)
C36 0.0250(6) 0.0302(6) 0.0227(6) 0.0060(5) 0.0004(5) -0.0039(5)
C37 0.0286(6) 0.0295(6) 0.0220(6) 0.0034(5) -0.0057(5) -0.0002(5)
C38 0.0278(6) 0.0319(6) 0.0313(7) 0.0030(5) -0.0087(5) -0.0095(5)
C39 0.0264(6) 0.0262(6) 0.0280(6) 0.0043(5) -0.0015(5) -0.0078(5)
C40 0.0574(10) 0.0469(9) 0.0283(7) 0.0140(6) -0.0075(7) -0.0043(8)
C41 0.0209(5) 0.0229(5) 0.0240(6) 0.0005(4) 0.0002(4) 0.0007(4)
C42 0.0291(6) 0.0234(6) 0.0354(7) 0.0036(5) 0.0034(5) 0.0017(5)
C43 0.0333(7) 0.0224(6) 0.0455(8) 0.0016(5) -0.0021(6) 0.0062(5)
C44 0.0216(6) 0.0272(6) 0.0450(8) -0.0099(5) -0.0039(5) 0.0038(5)
C45 0.0236(6) 0.0359(7) 0.0461(8) 0.0044(6) 0.0078(6) 0.0003(5)
C46 0.0242(6) 0.0310(6) 0.0384(7) 0.0091(5) 0.0050(5) 0.0029(5)
C47 0.0344(9) 0.0394(10) 0.151(3) 0.0079(12) -0.0026(12) 0.0174(8)

loop_
_atom_type_symbol
_atom_type_description
_atom_type_scat_dispersion_real
_atom_type_scat_dispersion_imag
_atom_type_scat_source
C C 0.0033 0.0016 'International Tables Vol C Tables 4.2.6.8 and 6.1.1.4'
H H 0.0000 0.0000 'International Tables Vol C Tables 4.2.6.8 and 6.1.1.4'
O O 0.0106 0.0060 'International Tables Vol C Tables 4.2.6.8 and 6.1.1.4'

loop_
_geom_angle_atom_site_label_1
_geom_angle_atom_site_label_2
_geom_angle_atom_site_label_3
_geom_angle
_geom_angle_site_symmetry_1
_geom_angle_site_symmetry_3
_geom_angle_publ_flag
C9 O1 C12 116.49(12) . . ?
C16 O2 C19 117.21(11) . . ?
C23 O3 C26 117.06(13) . . ?
C30 O4 C33 117.34(13) . . ?
C37 O5 C40 117.16(12) . . ?
C44 O6 C47 117.03(15) . . ?
C2 C1 C6 112.46(9) . . ?
C2 C1 C13 106.34(9) . . ?
C6 C1 C13 115.57(10) . . ?
C2 C1 C5 101.88(9) . . ?
C6 C1 C5 106.15(9) . . ?
C13 C1 C5 113.69(9) . . ?
C3 C2 C20 127.15(11) . . ?
C3 C2 C1 109.71(10) . . ?
C20 C2 C1 122.79(10) . . ?
C2 C3 C27 125.11(11) . . ?
C2 C3 C4 109.32(10) . . ?
C27 C3 C4 125.56(10) . . ?
C5 C4 C34 126.48(11) . . ?
C5 C4 C3 109.68(10) . . ?
C34 C4 C3 123.79(10) . . ?
C4 C5 C41 126.81(11) . . ?
C4 C5 C1 109.35(10) . . ?
C41 C5 C1 123.09(10) . . ?
C7 C6 C11 117.38(11) . . ?
C7 C6 C1 120.60(10) . . ?
C11 C6 C1 121.83(11) . . ?
C6 C7 C8 122.10(12) . . ?
C6 C7 H7 118.9 . . ?
C8 C7 H7 118.9 . . ?
C9 C8 C7 119.22(12) . . ?
C9 C8 H8 120.4 . . ?
C7 C8 H8 120.4 . . ?
O1 C9 C8 124.57(13) . . ?
O1 C9 C10 115.78(12) . . ?
C8 C9 C10 119.63(12) . . ?
C11 C10 C9 120.46(12) . . ?
C11 C10 H10 119.8 . . ?
C9 C10 H10 119.8 . . ?
C10 C11 C6 121.18(12) . . ?
C10 C11 H11 119.4 . . ?
C6 C11 H11 119.4 . . ?
O1 C12 H12A 109.5 . . ?
O1 C12 H12B 109.5 . . ?
H12A C12 H12B 109.5 . . ?
O1 C12 H12C 109.5 . . ?
H12A C12 H12C 109.5 . . ?
H12B C12 H12C 109.5 . . ?
C18 C13 C14 117.64(11) . . ?
C18 C13 C1 118.54(10) . . ?
C14 C13 C1 123.32(10) . . ?
C15 C14 C13 121.01(11) . . ?
C15 C14 H14 119.5 . . ?
C13 C14 H14 119.5 . . ?
C16 C15 C14 120.25(12) . . ?
C16 C15 H15 119.9 . . ?
C14 C15 H15 119.9 . . ?
O2 C16 C17 124.19(12) . . ?
O2 C16 C15 116.00(12) . . ?
C17 C16 C15 119.81(11) . . ?
C16 C17 C18 119.24(11) . . ?
C16 C17 H17 120.4 . . ?
C18 C17 H17 120.4 . . ?
C17 C18 C13 122.04(11) . . ?
C17 C18 H18 119.0 . . ?
C13 C18 H18 119.0 . . ?
O2 C19 H19A 109.5 . . ?
O2 C19 H19B 109.5 . . ?
H19A C19 H19B 109.5 . . ?
O2 C19 H19C 109.5 . . ?
H19A C19 H19C 109.5 . . ?
H19B C19 H19C 109.5 . . ?
C25 C20 C21 116.98(11) . . ?
C25 C20 C2 120.52(11) . . ?
C21 C20 C2 122.48(11) . . ?
C22 C21 C20 121.41(12) . . ?
C22 C21 H21 119.3 . . ?
C20 C21 H21 119.3 . . ?
C23 C22 C21 120.20(12) . . ?
C23 C22 H22 119.9 . . ?
C21 C22 H22 119.9 . . ?
O3 C23 C22 115.48(13) . . ?
O3 C23 C24 124.69(13) . . ?
C22 C23 C24 119.82(12) . . ?
C25 C24 C23 119.34(12) . . ?
C25 C24 H24 120.3 . . ?
C23 C24 H24 120.3 . . ?
C24 C25 C20 122.20(12) . . ?
C24 C25 H25 118.9 . . ?
C20 C25 H25 118.9 . . ?
O3 C26 H26A 109.5 . . ?
O3 C26 H26B 109.5 . . ?
H26A C26 H26B 109.5 . . ?
O3 C26 H26C 109.5 . . ?
H26A C26 H26C 109.5 . . ?
H26B C26 H26C 109.5 . . ?
C32 C27 C28 117.68(11) . . ?
C32 C27 C3 121.86(11) . . ?
C28 C27 C3 120.28(11) . . ?
C29 C28 C27 121.45(12) . . ?
C29 C28 H28 119.3 . . ?
C27 C28 H28 119.3 . . ?
C28 C29 C30 119.83(12) . . ?
C28 C29 H29 120.1 . . ?
C30 C29 H29 120.1 . . ?
O4 C30 C31 124.34(13) . . ?
O4 C30 C29 115.81(13) . . ?
C31 C30 C29 119.85(12) . . ?
C30 C31 C32 119.57(12) . . ?
C30 C31 H31 120.2 . . ?
C32 C31 H31 120.2 . . ?
C27 C32 C31 121.60(12) . . ?
C27 C32 H32 119.2 . . ?
C31 C32 H32 119.2 . . ?
O4 C33 H33A 109.5 . . ?
O4 C33 H33B 109.5 . . ?
H33A C33 H33B 109.5 . . ?
O4 C33 H33C 109.5 . . ?
H33A C33 H33C 109.5 . . ?
H33B C33 H33C 109.5 . . ?
C35 C34 C39 117.64(11) . . ?
C35 C34 C4 120.59(10) . . ?
C39 C34 C4 121.72(11) . . ?
C34 C35 C36 121.70(11) . . ?
C34 C35 H35 119.1 . . ?
C36 C35 H35 119.1 . . ?
C37 C36 C35 119.48(11) . . ?
C37 C36 H36 120.3 . . ?
C35 C36 H36 120.3 . . ?
O5 C37 C36 123.85(12) . . ?
O5 C37 C38 116.15(12) . . ?
C36 C37 C38 120.00(12) . . ?
C39 C38 C37 119.78(12) . . ?
C39 C38 H38 120.1 . . ?
C37 C38 H38 120.1 . . ?
C38 C39 C34 121.36(12) . . ?
C38 C39 H39 119.3 . . ?
C34 C39 H39 119.3 . . ?
O5 C40 H40A 109.5 . . ?
O5 C40 H40B 109.5 . . ?
H40A C40 H40B 109.5 . . ?
O5 C40 H40C 109.5 . . ?
H40A C40 H40C 109.5 . . ?
H40B C40 H40C 109.5 . . ?
C42 C41 C46 117.19(12) . . ?
C42 C41 C5 119.84(11) . . ?
C46 C41 C5 122.95(11) . . ?
C43 C42 C41 121.88(13) . . ?
C43 C42 H42 119.1 . . ?
C41 C42 H42 119.1 . . ?
C44 C43 C42 119.64(13) . . ?
C44 C43 H43 120.2 . . ?
C42 C43 H43 120.2 . . ?
O6 C44 C43 124.56(13) . . ?
O6 C44 C45 115.60(13) . . ?
C43 C44 C45 119.83(12) . . ?
C44 C45 C46 119.99(13) . . ?
C44 C45 H45 120.0 . . ?
C46 C45 H45 120.0 . . ?
C45 C46 C41 121.46(13) . . ?
C45 C46 H46 119.3 . . ?
C41 C46 H46 119.3 . . ?
O6 C47 H47A 109.5 . . ?
O6 C47 H47B 109.5 . . ?
H47A C47 H47B 109.5 . . ?
O6 C47 H47C 109.5 . . ?
H47A C47 H47C 109.5 . . ?
H47B C47 H47C 109.5 . . ?

loop_
_geom_bond_atom_site_label_1
_geom_bond_atom_site_label_2
_geom_bond_distance
_geom_bond_site_symmetry_2
_geom_bond_publ_flag
O1 C9 1.3716(15) . ?
O1 C12 1.420(2) . ?
O2 C16 1.3770(15) . ?
O2 C19 1.4260(18) . ?
O3 C23 1.3680(16) . ?
O3 C26 1.420(2) . ?
O4 C30 1.3745(16) . ?
O4 C33 1.425(2) . ?
O5 C37 1.3717(16) . ?
O5 C40 1.424(2) . ?
O6 C44 1.3764(16) . ?
O6 C47 1.414(2) . ?
C1 C2 1.5328(16) . ?
C1 C6 1.5368(16) . ?
C1 C13 1.5385(16) . ?
C1 C5 1.5410(16) . ?
C2 C3 1.3559(16) . ?
C2 C20 1.4768(16) . ?
C3 C27 1.4812(16) . ?
C3 C4 1.4823(16) . ?
C4 C5 1.3532(17) . ?
C4 C34 1.4820(16) . ?
C5 C41 1.4791(16) . ?
C6 C7 1.3930(17) . ?
C6 C11 1.3980(17) . ?
C7 C8 1.3977(17) . ?
C7 H7 0.9500 . ?
C8 C9 1.3877(19) . ?
C8 H8 0.9500 . ?
C9 C10 1.390(2) . ?
C10 C11 1.3871(18) . ?
C10 H10 0.9500 . ?
C11 H11 0.9500 . ?
C12 H12A 0.9800 . ?
C12 H12B 0.9800 . ?
C12 H12C 0.9800 . ?
C13 C18 1.3937(17) . ?
C13 C14 1.3967(17) . ?
C14 C15 1.3899(17) . ?
C14 H14 0.9500 . ?
C15 C16 1.3892(18) . ?
C15 H15 0.9500 . ?
C16 C17 1.3892(18) . ?
C17 C18 1.3912(17) . ?
C17 H17 0.9500 . ?
C18 H18 0.9500 . ?
C19 H19A 0.9800 . ?
C19 H19B 0.9800 . ?
C19 H19C 0.9800 . ?
C20 C25 1.3980(17) . ?
C20 C21 1.4003(17) . ?
C21 C22 1.3867(18) . ?
C21 H21 0.9500 . ?
C22 C23 1.386(2) . ?
C22 H22 0.9500 . ?
C23 C24 1.389(2) . ?
C24 C25 1.3886(18) . ?
C24 H24 0.9500 . ?
C25 H25 0.9500 . ?
C26 H26A 0.9800 . ?
C26 H26B 0.9800 . ?
C26 H26C 0.9800 . ?
C27 C32 1.3907(16) . ?
C27 C28 1.4001(17) . ?
C28 C29 1.3829(19) . ?
C28 H28 0.9500 . ?
C29 C30 1.392(2) . ?
C29 H29 0.9500 . ?
C30 C31 1.389(2) . ?
C31 C32 1.3916(18) . ?
C31 H31 0.9500 . ?
C32 H32 0.9500 . ?
C33 H33A 0.9800 . ?
C33 H33B 0.9800 . ?
C33 H33C 0.9800 . ?
C34 C35 1.3913(17) . ?
C34 C39 1.3989(17) . ?
C35 C36 1.3930(17) . ?
C35 H35 0.9500 . ?
C36 C37 1.3842(18) . ?
C36 H36 0.9500 . ?
C37 C38 1.3923(19) . ?
C38 C39 1.3858(19) . ?
C38 H38 0.9500 . ?
C39 H39 0.9500 . ?
C40 H40A 0.9800 . ?
C40 H40B 0.9800 . ?
C40 H40C 0.9800 . ?
C41 C42 1.3947(17) . ?
C41 C46 1.3998(18) . ?
C42 C43 1.3915(19) . ?
C42 H42 0.9500 . ?
C43 C44 1.384(2) . ?
C43 H43 0.9500 . ?
C44 C45 1.387(2) . ?
C45 C46 1.3888(19) . ?
C45 H45 0.9500 . ?
C46 H46 0.9500 . ?
C47 H47A 0.9800 . ?
C47 H47B 0.9800 . ?
C47 H47C 0.9800 . ?

loop_
_geom_torsion_atom_site_label_1
_geom_torsion_atom_site_label_2
_geom_torsion_atom_site_label_3
_geom_torsion_atom_site_label_4
_geom_torsion
_geom_torsion_site_symmetry_1
_geom_torsion_site_symmetry_2
_geom_torsion_site_symmetry_3
_geom_torsion_site_symmetry_4
_geom_torsion_publ_flag
C6 C1 C2 C3 111.10(11) . . . . ?
C13 C1 C2 C3 -121.45(10) . . . . ?
C5 C1 C2 C3 -2.14(12) . . . . ?
C6 C1 C2 C20 -75.28(14) . . . . ?
C13 C1 C2 C20 52.17(14) . . . . ?
C5 C1 C2 C20 171.48(10) . . . . ?
C20 C2 C3 C27 6.86(19) . . . . ?
C1 C2 C3 C27 -179.86(10) . . . . ?
C20 C2 C3 C4 -172.23(11) . . . . ?
C1 C2 C3 C4 1.04(13) . . . . ?
C2 C3 C4 C5 0.70(14) . . . . ?
C27 C3 C4 C5 -178.39(11) . . . . ?
C2 C3 C4 C34 -177.06(11) . . . . ?
C27 C3 C4 C34 3.85(18) . . . . ?
C34 C4 C5 C41 5.3(2) . . . . ?
C3 C4 C5 C41 -172.35(11) . . . . ?
C34 C4 C5 C1 175.57(11) . . . . ?
C3 C4 C5 C1 -2.11(13) . . . . ?
C2 C1 C5 C4 2.57(12) . . . . ?
C6 C1 C5 C4 -115.30(11) . . . . ?
C13 C1 C5 C4 116.54(11) . . . . ?
C2 C1 C5 C41 173.25(10) . . . . ?
C6 C1 C5 C41 55.38(14) . . . . ?
C13 C1 C5 C41 -72.78(14) . . . . ?
C2 C1 C6 C7 -20.92(15) . . . . ?
C13 C1 C6 C7 -143.29(11) . . . . ?
C5 C1 C6 C7 89.67(13) . . . . ?
C2 C1 C6 C11 164.20(11) . . . . ?
C13 C1 C6 C11 41.83(16) . . . . ?
C5 C1 C6 C11 -85.22(13) . . . . ?
C11 C6 C7 C8 -1.95(19) . . . . ?
C1 C6 C7 C8 -177.06(11) . . . . ?
C6 C7 C8 C9 0.7(2) . . . . ?
C12 O1 C9 C8 2.0(2) . . . . ?
C12 O1 C9 C10 -179.34(15) . . . . ?
C7 C8 C9 O1 179.38(13) . . . . ?
C7 C8 C9 C10 0.7(2) . . . . ?
O1 C9 C10 C11 -179.70(12) . . . . ?
C8 C9 C10 C11 -0.9(2) . . . . ?
C9 C10 C11 C6 -0.3(2) . . . . ?
C7 C6 C11 C10 1.73(19) . . . . ?
C1 C6 C11 C10 176.77(11) . . . . ?
C2 C1 C13 C18 72.03(13) . . . . ?
C6 C1 C13 C18 -162.39(11) . . . . ?
C5 C1 C13 C18 -39.24(15) . . . . ?
C2 C1 C13 C14 -99.58(13) . . . . ?
C6 C1 C13 C14 25.99(16) . . . . ?
C5 C1 C13 C14 149.14(11) . . . . ?
C18 C13 C14 C15 -0.43(18) . . . . ?
C1 C13 C14 C15 171.26(11) . . . . ?
C13 C14 C15 C16 -0.6(2) . . . . ?
C19 O2 C16 C17 -2.09(19) . . . . ?
C19 O2 C16 C15 177.29(12) . . . . ?
C14 C15 C16 O2 -177.77(12) . . . . ?
C14 C15 C16 C17 1.63(19) . . . . ?
O2 C16 C17 C18 177.80(12) . . . . ?
C15 C16 C17 C18 -1.55(18) . . . . ?
C16 C17 C18 C13 0.49(18) . . . . ?
C14 C13 C18 C17 0.50(18) . . . . ?
C1 C13 C18 C17 -171.60(11) . . . . ?
C3 C2 C20 C25 36.65(19) . . . . ?
C1 C2 C20 C25 -135.81(12) . . . . ?
C3 C2 C20 C21 -144.88(13) . . . . ?
C1 C2 C20 C21 42.66(17) . . . . ?
C25 C20 C21 C22 -2.57(19) . . . . ?
C2 C20 C21 C22 178.91(12) . . . . ?
C20 C21 C22 C23 1.4(2) . . . . ?
C26 O3 C23 C22 -179.55(15) . . . . ?
C26 O3 C23 C24 -0.5(2) . . . . ?
C21 C22 C23 O3 179.77(13) . . . . ?
C21 C22 C23 C24 0.7(2) . . . . ?
O3 C23 C24 C25 179.55(14) . . . . ?
C22 C23 C24 C25 -1.5(2) . . . . ?
C23 C24 C25 C20 0.2(2) . . . . ?
C21 C20 C25 C24 1.8(2) . . . . ?
C2 C20 C25 C24 -179.66(13) . . . . ?
C2 C3 C27 C32 -120.52(14) . . . . ?
C4 C3 C27 C32 58.43(17) . . . . ?
C2 C3 C27 C28 54.37(17) . . . . ?
C4 C3 C27 C28 -126.68(13) . . . . ?
C32 C27 C28 C29 1.2(2) . . . . ?
C3 C27 C28 C29 -173.89(13) . . . . ?
C27 C28 C29 C30 0.4(2) . . . . ?
C33 O4 C30 C31 -3.0(2) . . . . ?
C33 O4 C30 C29 177.22(15) . . . . ?
C28 C29 C30 O4 178.41(14) . . . . ?
C28 C29 C30 C31 -1.4(2) . . . . ?
O4 C30 C31 C32 -179.03(14) . . . . ?
C29 C30 C31 C32 0.8(2) . . . . ?
C28 C27 C32 C31 -1.86(19) . . . . ?
C3 C27 C32 C31 173.16(12) . . . . ?
C30 C31 C32 C27 0.9(2) . . . . ?
C5 C4 C34 C35 -126.38(14) . . . . ?
C3 C4 C34 C35 50.99(17) . . . . ?
C5 C4 C34 C39 51.27(18) . . . . ?
C3 C4 C34 C39 -131.36(13) . . . . ?
C39 C34 C35 C36 0.42(19) . . . . ?
C4 C34 C35 C36 178.17(12) . . . . ?
C34 C35 C36 C37 1.3(2) . . . . ?
C40 O5 C37 C36 1.6(2) . . . . ?
C40 O5 C37 C38 -178.47(14) . . . . ?
C35 C36 C37 O5 177.94(13) . . . . ?
C35 C36 C37 C38 -2.0(2) . . . . ?
O5 C37 C38 C39 -178.92(13) . . . . ?
C36 C37 C38 C39 1.1(2) . . . . ?
C37 C38 C39 C34 0.7(2) . . . . ?
C35 C34 C39 C38 -1.4(2) . . . . ?
C4 C34 C39 C38 -179.15(13) . . . . ?
C4 C5 C41 C42 45.02(19) . . . . ?
C1 C5 C41 C42 -123.97(13) . . . . ?
C4 C5 C41 C46 -136.33(14) . . . . ?
C1 C5 C41 C46 54.68(18) . . . . ?
C46 C41 C42 C43 0.7(2) . . . . ?
C5 C41 C42 C43 179.43(13) . . . . ?
C41 C42 C43 C44 -0.7(2) . . . . ?
C47 O6 C44 C43 -6.4(2) . . . . ?
C47 O6 C44 C45 174.43(17) . . . . ?
C42 C43 C44 O6 -178.69(14) . . . . ?
C42 C43 C44 C45 0.5(2) . . . . ?
O6 C44 C45 C46 178.92(14) . . . . ?
C43 C44 C45 C46 -0.3(2) . . . . ?
C44 C45 C46 C41 0.4(2) . . . . ?
C42 C41 C46 C45 -0.5(2) . . . . ?
C5 C41 C46 C45 -179.22(13) . . . . ?
